data_1556000
loop_
_publ_author_name
'Ma, Peng-Ju'
'Liu, Hui'
'Lu, Chong-Dao'
'Xu, Yan-Jun'

_publ_section_title
;
 Diastereoselective Electrophilic \a-Hydroxyamination of
 N-tert-Butanesulfinyl Imidates.
;
_journal_issue 3
_journal_name_full 'Organic letters'
_journal_page_first 670
_journal_page_last 673
_journal_paper_doi 10.1021/acs.orglett.6b03835
_journal_volume 19
_journal_year 2017
_chemical_absolute_configuration syn
_chemical_formula_moiety 'C19 H24 N2 O2 S'
_chemical_formula_sum 'C19 H24 N2 O2 S'
_chemical_formula_weight 344.46
_space_group_crystal_system monoclinic
_space_group_IT_number 4
_space_group_name_Hall 'P 2yb'
_space_group_name_H-M_alt 'P 1 21 1'
_atom_sites_solution_hydrogens geom
_atom_sites_solution_primary direct
_audit_creation_date 2016-12-17
_audit_creation_method
;
Olex2 1.2-beta
(compiled 2015.01.26 svn.r3150 for OlexSys, GUI svn.r4998)
;
_cell_angle_alpha 90
_cell_angle_beta 102.392(3)
_cell_angle_gamma 90
_cell_formula_units_Z 2
_cell_length_a 11.0611(4)
_cell_length_b 6.7430(3)
_cell_length_c 13.0444(5)
_cell_measurement_reflns_used 4189
_cell_measurement_temperature 296(2)
_cell_measurement_theta_max 27.145
_cell_measurement_theta_min 3.198
_cell_volume 950.25(7)
_computing_cell_refinement 'SAINT v7.68A (Bruker, 2009)'
_computing_data_reduction 'SAINT v7.68A (Bruker, 2009)'
_computing_molecular_graphics 'Olex2 (Dolomanov et al., 2009)'
_computing_publication_material 'Olex2 (Dolomanov et al., 2009)'
_computing_structure_refinement 'ShelXL (Sheldrick, 2008)'
_computing_structure_solution 'ShelXS (Sheldrick, 2008)'
_diffrn_ambient_temperature 296.15
_diffrn_measured_fraction_theta_full 0.998
_diffrn_measured_fraction_theta_max 0.999
_diffrn_measurement_device_type bruker-CCD
_diffrn_radiation_type MoK\a
_diffrn_radiation_wavelength 0.71073
_diffrn_reflns_av_R_equivalents 0.0214
_diffrn_reflns_av_unetI/netI 0.0284
_diffrn_reflns_Laue_measured_fraction_full 0.998
_diffrn_reflns_Laue_measured_fraction_max 0.999
_diffrn_reflns_limit_h_max 14
_diffrn_reflns_limit_h_min -14
_diffrn_reflns_limit_k_max 8
_diffrn_reflns_limit_k_min -8
_diffrn_reflns_limit_l_max 16
_diffrn_reflns_limit_l_min -16
_diffrn_reflns_number 8891
_diffrn_reflns_point_group_measured_fraction_full 0.903
_diffrn_reflns_point_group_measured_fraction_max 0.890
_diffrn_reflns_theta_full 26.000
_diffrn_reflns_theta_max 27.479
_diffrn_reflns_theta_min 2.194
_exptl_absorpt_coefficient_mu 0.183
_exptl_absorpt_correction_T_max 0.7456
_exptl_absorpt_correction_T_min 0.5986
_exptl_absorpt_correction_type multi-scan
_exptl_absorpt_process_details
;
SADABS-2008/1 (Bruker,2008) was used for absorption correction.
wR2(int) was 0.1309 before and 0.0387 after correction.
The Ratio of minimum to maximum transmission is 0.8028.
The \l/2 correction factor is 0.0015.
;
_exptl_crystal_colour colorless
_exptl_crystal_density_diffrn 1.204
_exptl_crystal_density_method 'not measured'
_exptl_crystal_description block
_exptl_crystal_F_000 368
_exptl_crystal_size_max 0.244
_exptl_crystal_size_mid 0.184
_exptl_crystal_size_min 0.08
_refine_diff_density_max 0.179
_refine_diff_density_min -0.247
_refine_diff_density_rms 0.054
_refine_ls_abs_structure_details
;
 Flack x determined using 1279 quotients [(I+)-(I-)]/[(I+)+(I-)]
 (Parsons and Flack (2004), Acta Cryst. A60, s61).
;
_refine_ls_abs_structure_Flack 0.06(3)
_refine_ls_extinction_method none
_refine_ls_goodness_of_fit_ref 1.054
_refine_ls_hydrogen_treatment constr
_refine_ls_matrix_type full
_refine_ls_number_parameters 221
_refine_ls_number_reflns 3877
_refine_ls_number_restraints 1
_refine_ls_restrained_S_all 1.054
_refine_ls_R_factor_all 0.0449
_refine_ls_R_factor_gt 0.0399
_refine_ls_shift/su_max 0.001
_refine_ls_shift/su_mean 0.000
_refine_ls_structure_factor_coef Fsqd
_refine_ls_weighting_details
;
 w=1/[\s^2^(Fo^2^)+(0.0644P)^2^+0.0524P]
 where P=(Fo^2^+2Fc^2^)/3
;
_refine_ls_weighting_scheme calc
_refine_ls_wR_factor_gt 0.1027
_refine_ls_wR_factor_ref 0.1074
_reflns_Friedel_coverage 0.641
_reflns_Friedel_fraction_full 0.789
_reflns_Friedel_fraction_max 0.761
_reflns_number_gt 3508
_reflns_number_total 3877
_reflns_threshold_expression 'I > 2\s(I)'
_cod_data_source_file ol6b03835_si_002.cif
_cod_data_source_block 4
_cod_database_code 1556000
_shelxl_version_number 2013-2
_shelx_space_group_comment
;
The symmetry employed for this shelxl refinement is uniquely defined
by the following loop, which should always be used as a source of
symmetry information in preference to the above space-group names.
They are only intended as comments.
;
_olex2_refinement_description
;
1. Fixed Uiso
 At 1.2 times of:
  All C(H) groups, All N(H) groups
 At 1.5 times of:
  All C(H,H,H) groups
2.a Ternary CH refined with riding coordinates:
 C2(H2A)
2.b Aromatic/amide H refined with riding coordinates:
 N2(H2), C15(H15), C13(H13), C5(H5), C14(H14), C11(H11), C12(H12), C9(H9),
 C6(H6), C7(H7), C8(H8)
2.c Idealised Me refined as rotating group:
 C3(H3A,H3B,H3C), C18(H18A,H18B,H18C), C17(H17A,H17B,H17C), C19(H19A,H19B,H19C)
;
_olex2_submission_special_instructions 'No special instructions were received'

loop_
_space_group_symop_operation_xyz
'x, y, z'
'-x, y+1/2, -z'

loop_
_atom_site_label
_atom_site_type_symbol
_atom_site_fract_x
_atom_site_fract_y
_atom_site_fract_z
_atom_site_U_iso_or_equiv
_atom_site_adp_type
_atom_site_occupancy
_atom_site_site_symmetry_order
_atom_site_calc_flag
_atom_site_refinement_flags_posn
S1 S 0.51973(5) 0.23747(10) 0.71545(5) 0.04874(18) Uani 1 1 d .
N2 N 0.31542(17) 0.7734(3) 0.75271(16) 0.0473(5) Uani 1 1 d .
H2 H 0.3734 0.8600 0.7688 0.057 Uiso 1 1 calc R
C10 C 0.2108(2) 0.7856(4) 0.79587(17) 0.0459(6) Uani 1 1 d .
C1 C 0.4589(2) 0.6100(4) 0.6650(2) 0.0454(5) Uani 1 1 d .
O1 O 0.48976(17) 0.7849(3) 0.62935(17) 0.0592(5) Uani 1 1 d .
N1 N 0.53800(18) 0.4708(4) 0.68122(16) 0.0480(5) Uani 1 1 d .
C16 C 0.6204(2) 0.2482(6) 0.8480(2) 0.0625(7) Uani 1 1 d .
C2 C 0.3260(2) 0.6146(4) 0.6809(2) 0.0461(5) Uani 1 1 d .
H2A H 0.3096 0.4890 0.7132 0.055 Uiso 1 1 calc R
O2 O 0.39392(18) 0.1909(3) 0.73170(18) 0.0648(6) Uani 1 1 d .
C3 C 0.6083(3) 0.7979(5) 0.6003(3) 0.0698(9) Uani 1 1 d .
H3A H 0.6120 0.7023 0.5465 0.105 Uiso 1 1 calc GR
H3B H 0.6731 0.7715 0.6606 0.105 Uiso 1 1 calc GR
H3C H 0.6188 0.9287 0.5744 0.105 Uiso 1 1 calc GR
C4 C 0.2364(2) 0.6315(5) 0.5734(2) 0.0578(7) Uani 1 1 d .
C18 C 0.6236(4) 0.0332(8) 0.8872(3) 0.0934(13) Uani 1 1 d .
H18A H 0.5411 -0.0092 0.8886 0.140 Uiso 1 1 calc GR
H18B H 0.6745 0.0254 0.9567 0.140 Uiso 1 1 calc GR
H18C H 0.6573 -0.0510 0.8410 0.140 Uiso 1 1 calc GR
C15 C 0.1830(3) 0.9662(5) 0.8371(2) 0.0570(7) Uani 1 1 d .
H15 H 0.2329 1.0760 0.8339 0.068 Uiso 1 1 calc R
C13 C 0.0058(3) 0.8228(8) 0.8882(3) 0.0847(13) Uani 1 1 d .
H13 H -0.0626 0.8350 0.9185 0.102 Uiso 1 1 calc R
C17 C 0.7477(3) 0.3152(7) 0.8383(3) 0.0900(14) Uani 1 1 d .
H17A H 0.7737 0.2396 0.7845 0.135 Uiso 1 1 calc GR
H17B H 0.8051 0.2954 0.9039 0.135 Uiso 1 1 calc GR
H17C H 0.7452 0.4534 0.8202 0.135 Uiso 1 1 calc GR
C5 C 0.1733(3) 0.4654(7) 0.5299(3) 0.0832(12) Uani 1 1 d .
H5 H 0.1848 0.3438 0.5643 0.100 Uiso 1 1 calc R
C14 C 0.0809(3) 0.9835(7) 0.8830(2) 0.0751(10) Uani 1 1 d .
H14 H 0.0633 1.1048 0.9104 0.090 Uiso 1 1 calc R
C11 C 0.1337(3) 0.6256(6) 0.8009(2) 0.0659(8) Uani 1 1 d .
H11 H 0.1492 0.5040 0.7725 0.079 Uiso 1 1 calc R
C12 C 0.0328(3) 0.6467(8) 0.8486(3) 0.0859(12) Uani 1 1 d .
H12 H -0.0170 0.5374 0.8532 0.103 Uiso 1 1 calc R
C9 C 0.2175(3) 0.8108(7) 0.5210(3) 0.0761(10) Uani 1 1 d .
H9 H 0.2591 0.9234 0.5511 0.091 Uiso 1 1 calc R
C6 C 0.0892(4) 0.4848(12) 0.4300(4) 0.116(2) Uani 1 1 d .
H6 H 0.0444 0.3758 0.3988 0.139 Uiso 1 1 calc R
C19 C 0.5616(4) 0.3845(9) 0.9157(3) 0.1001(15) Uani 1 1 d .
H19A H 0.5618 0.5180 0.8902 0.150 Uiso 1 1 calc GR
H19B H 0.6079 0.3787 0.9869 0.150 Uiso 1 1 calc GR
H19C H 0.4780 0.3431 0.9130 0.150 Uiso 1 1 calc GR
C7 C 0.0756(4) 0.6658(14) 0.3811(4) 0.125(3) Uani 1 1 d .
H7 H 0.0216 0.6779 0.3161 0.150 Uiso 1 1 calc R
C8 C 0.1373(4) 0.8239(10) 0.4242(3) 0.1052(17) Uani 1 1 d .
H8 H 0.1266 0.9446 0.3890 0.126 Uiso 1 1 calc R

loop_
_atom_site_aniso_label
_atom_site_aniso_U_11
_atom_site_aniso_U_22
_atom_site_aniso_U_33
_atom_site_aniso_U_23
_atom_site_aniso_U_13
_atom_site_aniso_U_12
S1 0.0473(3) 0.0419(3) 0.0577(3) -0.0018(3) 0.0127(2) -0.0026(3)
N2 0.0392(9) 0.0477(15) 0.0585(10) -0.0067(10) 0.0184(8) -0.0090(9)
C10 0.0368(10) 0.0614(19) 0.0401(10) 0.0048(11) 0.0092(8) 0.0012(10)
C1 0.0416(11) 0.0424(14) 0.0560(13) -0.0037(11) 0.0188(10) -0.0056(10)
O1 0.0511(9) 0.0466(12) 0.0897(13) 0.0068(10) 0.0365(9) -0.0032(8)
N1 0.0416(10) 0.0474(13) 0.0582(11) -0.0005(11) 0.0176(9) -0.0046(9)
C16 0.0518(13) 0.083(2) 0.0527(12) 0.0043(18) 0.0118(10) -0.0023(17)
C2 0.0361(10) 0.0427(14) 0.0638(13) -0.0060(12) 0.0199(10) -0.0065(10)
O2 0.0496(10) 0.0459(13) 0.0978(14) 0.0041(10) 0.0136(9) -0.0104(8)
C3 0.0621(16) 0.064(2) 0.097(2) 0.0076(17) 0.0482(16) -0.0069(14)
C4 0.0397(12) 0.074(2) 0.0642(15) -0.0179(16) 0.0219(11) -0.0034(13)
C18 0.086(2) 0.109(3) 0.081(2) 0.031(2) 0.0095(19) 0.002(2)
C15 0.0552(14) 0.0672(19) 0.0504(13) 0.0027(14) 0.0157(11) 0.0110(14)
C13 0.0547(17) 0.138(4) 0.0696(19) 0.017(2) 0.0323(15) 0.016(2)
C17 0.0459(15) 0.135(4) 0.083(2) 0.017(2) 0.0011(14) -0.0119(18)
C5 0.0497(15) 0.104(3) 0.101(2) -0.053(2) 0.0269(16) -0.0192(18)
C14 0.0727(19) 0.099(3) 0.0590(16) 0.0071(18) 0.0257(15) 0.031(2)
C11 0.0537(15) 0.077(2) 0.0740(17) -0.0046(17) 0.0296(13) -0.0154(15)
C12 0.0553(17) 0.122(4) 0.089(2) 0.007(2) 0.0363(17) -0.018(2)
C9 0.0667(18) 0.098(3) 0.0634(18) 0.0011(18) 0.0136(14) -0.0010(17)
C6 0.059(2) 0.179(6) 0.112(4) -0.084(4) 0.025(2) -0.029(3)
C19 0.094(3) 0.141(4) 0.066(2) -0.030(2) 0.0173(18) 0.006(3)
C7 0.070(3) 0.231(9) 0.074(3) -0.037(4) 0.0124(19) -0.004(4)
C8 0.083(3) 0.162(5) 0.065(2) 0.009(3) 0.0026(18) 0.008(3)

loop_
_atom_type_symbol
_atom_type_description
_atom_type_scat_dispersion_real
_atom_type_scat_dispersion_imag
_atom_type_scat_source
C C 0.0033 0.0016 'International Tables Vol C Tables 4.2.6.8 and 6.1.1.4'
H H 0.0000 0.0000 'International Tables Vol C Tables 4.2.6.8 and 6.1.1.4'
N N 0.0061 0.0033 'International Tables Vol C Tables 4.2.6.8 and 6.1.1.4'
O O 0.0106 0.0060 'International Tables Vol C Tables 4.2.6.8 and 6.1.1.4'
S S 0.1246 0.1234 'International Tables Vol C Tables 4.2.6.8 and 6.1.1.4'

loop_
_geom_angle_atom_site_label_1
_geom_angle_atom_site_label_2
_geom_angle_atom_site_label_3
_geom_angle
N1 S1 C16 97.52(15)
O2 S1 N1 114.24(11)
O2 S1 C16 105.67(12)
C10 N2 H2 120.1
C10 N2 C2 119.8(2)
C2 N2 H2 120.1
C15 C10 N2 118.7(2)
C11 C10 N2 123.1(3)
C11 C10 C15 118.3(2)
O1 C1 C2 110.7(2)
N1 C1 O1 119.4(2)
N1 C1 C2 129.9(2)
C1 O1 C3 117.3(2)
C1 N1 S1 128.77(18)
C18 C16 S1 104.0(3)
C17 C16 S1 108.6(2)
C17 C16 C18 110.8(3)
C17 C16 C19 113.1(4)
C19 C16 S1 108.8(2)
C19 C16 C18 111.1(3)
N2 C2 C1 108.50(19)
N2 C2 H2A 108.2
N2 C2 C4 114.2(2)
C1 C2 H2A 108.2
C1 C2 C4 109.2(2)
C4 C2 H2A 108.2
O1 C3 H3A 109.5
O1 C3 H3B 109.5
O1 C3 H3C 109.5
H3A C3 H3B 109.5
H3A C3 H3C 109.5
H3B C3 H3C 109.5
C5 C4 C2 119.1(3)
C5 C4 C9 119.8(3)
C9 C4 C2 121.0(3)
C16 C18 H18A 109.5
C16 C18 H18B 109.5
C16 C18 H18C 109.5
H18A C18 H18B 109.5
H18A C18 H18C 109.5
H18B C18 H18C 109.5
C10 C15 H15 119.8
C10 C15 C14 120.4(3)
C14 C15 H15 119.8
C14 C13 H13 120.4
C12 C13 H13 120.4
C12 C13 C14 119.2(3)
C16 C17 H17A 109.5
C16 C17 H17B 109.5
C16 C17 H17C 109.5
H17A C17 H17B 109.5
H17A C17 H17C 109.5
H17B C17 H17C 109.5
C4 C5 H5 120.9
C4 C5 C6 118.2(5)
C6 C5 H5 120.9
C15 C14 H14 119.7
C13 C14 C15 120.6(4)
C13 C14 H14 119.7
C10 C11 H11 120.0
C10 C11 C12 120.0(4)
C12 C11 H11 120.0
C13 C12 C11 121.5(4)
C13 C12 H12 119.3
C11 C12 H12 119.3
C4 C9 H9 119.7
C8 C9 C4 120.5(4)
C8 C9 H9 119.7
C5 C6 H6 120.4
C7 C6 C5 119.2(5)
C7 C6 H6 120.4
C16 C19 H19A 109.5
C16 C19 H19B 109.5
C16 C19 H19C 109.5
H19A C19 H19B 109.5
H19A C19 H19C 109.5
H19B C19 H19C 109.5
C6 C7 H7 119.2
C8 C7 C6 121.7(5)
C8 C7 H7 119.2
C9 C8 H8 119.7
C7 C8 C9 120.5(6)
C7 C8 H8 119.7

loop_
_geom_bond_atom_site_label_1
_geom_bond_atom_site_label_2
_geom_bond_distance
S1 N1 1.659(2)
S1 C16 1.846(3)
S1 O2 1.485(2)
N2 H2 0.8600
N2 C10 1.394(3)
N2 C2 1.444(3)
C10 C15 1.391(4)
C10 C11 1.386(4)
C1 O1 1.339(3)
C1 N1 1.270(3)
C1 C2 1.527(3)
O1 C3 1.444(3)
C16 C18 1.536(7)
C16 C17 1.509(4)
C16 C19 1.515(5)
C2 H2A 0.9800
C2 C4 1.537(4)
C3 H3A 0.9600
C3 H3B 0.9600
C3 H3C 0.9600
C4 C5 1.377(5)
C4 C9 1.383(5)
C18 H18A 0.9600
C18 H18B 0.9600
C18 H18C 0.9600
C15 H15 0.9300
C15 C14 1.392(4)
C13 H13 0.9300
C13 C14 1.375(6)
C13 C12 1.354(6)
C17 H17A 0.9600
C17 H17B 0.9600
C17 H17C 0.9600
C5 H5 0.9300
C5 C6 1.436(7)
C14 H14 0.9300
C11 H11 0.9300
C11 C12 1.397(4)
C12 H12 0.9300
C9 H9 0.9300
C9 C8 1.381(5)
C6 H6 0.9300
C6 C7 1.370(9)
C19 H19A 0.9600
C19 H19B 0.9600
C19 H19C 0.9600
C7 H7 0.9300
C7 C8 1.324(9)
C8 H8 0.9300

loop_
_geom_torsion_atom_site_label_1
_geom_torsion_atom_site_label_2
_geom_torsion_atom_site_label_3
_geom_torsion_atom_site_label_4
_geom_torsion
N2 C10 C15 C14 -178.6(2)
N2 C10 C11 C12 177.8(3)
N2 C2 C4 C5 -135.3(3)
N2 C2 C4 C9 43.9(3)
C10 N2 C2 C1 -167.8(2)
C10 N2 C2 C4 70.2(3)
C10 C15 C14 C13 -0.1(4)
C10 C11 C12 C13 1.7(5)
C1 C2 C4 C5 103.0(3)
C1 C2 C4 C9 -77.8(3)
O1 C1 N1 S1 -174.50(18)
O1 C1 C2 N2 -57.4(3)
O1 C1 C2 C4 67.6(3)
N1 S1 C16 C18 -174.6(2)
N1 S1 C16 C17 -56.5(3)
N1 S1 C16 C19 66.9(3)
N1 C1 O1 C3 6.6(4)
N1 C1 C2 N2 122.0(3)
N1 C1 C2 C4 -112.9(3)
C16 S1 N1 C1 -112.9(2)
C2 N2 C10 C15 -160.2(2)
C2 N2 C10 C11 20.6(4)
C2 C1 O1 C3 -173.9(2)
C2 C1 N1 S1 6.1(4)
C2 C4 C5 C6 179.4(3)
C2 C4 C9 C8 179.6(3)
O2 S1 N1 C1 -1.9(3)
O2 S1 C16 C18 67.5(2)
O2 S1 C16 C17 -174.4(3)
O2 S1 C16 C19 -50.9(3)
C4 C5 C6 C7 0.7(6)
C4 C9 C8 C7 1.3(6)
C15 C10 C11 C12 -1.4(4)
C5 C4 C9 C8 -1.2(5)
C5 C6 C7 C8 -0.6(8)
C14 C13 C12 C11 -1.2(6)
C11 C10 C15 C14 0.7(4)
C12 C13 C14 C15 0.4(5)
C9 C4 C5 C6 0.2(4)
C6 C7 C8 C9 -0.4(8)
